data_1555676
loop_
_publ_author_name
'Morrison, Alec E.'
'Hrudka, Jeremy J.'
'Dudley, Gregory B.'

_publ_section_title
;
 Thermal Cycloisomerization of Putative Allenylpyridines for the Synthesis
 of Isoquinoline Derivatives.
;
_journal_issue 16
_journal_name_full 'Organic letters'
_journal_page_first 4104
_journal_page_last 4107
_journal_paper_doi 10.1021/acs.orglett.6b02034
_journal_volume 18
_journal_year 2016
_chemical_formula_sum 'C23 H25 N'
_chemical_formula_weight 315.44
_space_group_crystal_system triclinic
_space_group_IT_number 2
_space_group_name_Hall '-P 1'
_space_group_name_H-M_alt 'P -1'
_atom_sites_solution_hydrogens geom
_audit_creation_method SHELXL-2013
_cell_angle_alpha 75.115(3)
_cell_angle_beta 77.430(3)
_cell_angle_gamma 81.256(3)
_cell_formula_units_Z 2
_cell_length_a 7.1533(15)
_cell_length_b 10.925(2)
_cell_length_c 12.115(3)
_cell_measurement_reflns_used 755
_cell_measurement_temperature 110(2)
_cell_measurement_theta_max 26.23
_cell_measurement_theta_min 2.30
_cell_volume 888.4(3)
_computing_cell_refinement 'SMART V5.625 (Bruker, 2000)'
_computing_data_collection 'SMART V5.625 (Bruker, 2000)'
_computing_data_reduction 'SAINT V6.32 (Bruker, 2001)'
_computing_molecular_graphics 'SHELXL-2013 (Sheldrick, 2013)'
_computing_publication_material 'SHELXL-2013 (Sheldrick, 2013)'
_computing_structure_refinement 'SHELXL-2013 (Sheldrick, 2013)'
_computing_structure_solution 'SHELXS-2013 (Sheldrick, 2013)'
_diffrn_ambient_temperature 110(2)
_diffrn_measured_fraction_theta_full 0.976
_diffrn_measured_fraction_theta_max 0.890
_diffrn_measurement_device_type 'Bruker APEX II CCD area-detector'
_diffrn_measurement_method 'profile data from \w scans'
_diffrn_radiation_type MoK\a
_diffrn_radiation_wavelength 0.71073
_diffrn_reflns_av_R_equivalents 0.0272
_diffrn_reflns_av_unetI/netI 0.0529
_diffrn_reflns_Laue_measured_fraction_full 0.976
_diffrn_reflns_Laue_measured_fraction_max 0.890
_diffrn_reflns_limit_h_max 9
_diffrn_reflns_limit_h_min -9
_diffrn_reflns_limit_k_max 14
_diffrn_reflns_limit_k_min -13
_diffrn_reflns_limit_l_max 16
_diffrn_reflns_limit_l_min -16
_diffrn_reflns_number 7111
_diffrn_reflns_point_group_measured_fraction_full 0.976
_diffrn_reflns_point_group_measured_fraction_max 0.890
_diffrn_reflns_theta_full 25.242
_diffrn_reflns_theta_max 28.213
_diffrn_reflns_theta_min 1.770
_diffrn_source 'fine-focus sealed tube'
_exptl_absorpt_coefficient_mu 0.067
_exptl_absorpt_correction_T_max 0.7457
_exptl_absorpt_correction_T_min 0.6578
_exptl_absorpt_correction_type multi-scan
_exptl_absorpt_process_details 'SADABS v2.03 (Bruker, 2003)'
_exptl_crystal_colour clear
_exptl_crystal_density_diffrn 1.179
_exptl_crystal_description block
_exptl_crystal_F_000 340
_exptl_crystal_size_max 0.120
_exptl_crystal_size_mid 0.040
_exptl_crystal_size_min 0.030
_refine_diff_density_max 0.361
_refine_diff_density_min -0.264
_refine_diff_density_rms 0.076
_refine_ls_extinction_method none
_refine_ls_goodness_of_fit_ref 1.030
_refine_ls_hydrogen_treatment constr
_refine_ls_matrix_type full
_refine_ls_number_parameters 221
_refine_ls_number_reflns 3908
_refine_ls_number_restraints 0
_refine_ls_restrained_S_all 1.030
_refine_ls_R_factor_all 0.1067
_refine_ls_R_factor_gt 0.0570
_refine_ls_shift/su_max 0.000
_refine_ls_shift/su_mean 0.000
_refine_ls_structure_factor_coef Fsqd
_refine_ls_weighting_details 'w=1/[\s^2^(Fo^2^)+(0.1097P)^2^+0.0257P] where P=(Fo^2^+2Fc^2^)/3'
_refine_ls_weighting_scheme calc
_refine_ls_wR_factor_gt 0.1558
_refine_ls_wR_factor_ref 0.1898
_reflns_Friedel_coverage 0.000
_reflns_number_gt 2417
_reflns_number_total 3908
_reflns_threshold_expression 'I > 2\s(I)'
_cod_data_source_file ol6b02034_si_002.cif
_cod_data_source_block aem1
_cod_database_code 1555676
_shelx_space_group_comment
;
The symmetry employed for this shelxl refinement is uniquely defined
by the following loop, which should always be used as a source of
symmetry information in preference to the above space-group names.
They are only intended as comments.
;
_shelx_estimated_absorpt_t_min 0.992
_shelx_estimated_absorpt_t_max 0.998
_shelxl_version_number 2013-4

loop_
_space_group_symop_operation_xyz
'x, y, z'
'-x, -y, -z'

loop_
_atom_site_label
_atom_site_type_symbol
_atom_site_fract_x
_atom_site_fract_y
_atom_site_fract_z
_atom_site_U_iso_or_equiv
_atom_site_adp_type
_atom_site_occupancy
_atom_site_site_symmetry_order
_atom_site_calc_flag
_atom_site_refinement_flags_posn
_atom_site_refinement_flags_adp
N1 N 0.1484(3) 0.55789(17) 0.72193(16) 0.0286(5) Uani 1 1 d . .
C12 C 0.1163(3) 0.3454(2) 0.91843(18) 0.0211(5) Uani 1 1 d . .
C13 C 0.2982(3) 0.3621(2) 0.83758(18) 0.0218(5) Uani 1 1 d . .
C3 C -0.2262(3) 0.4186(2) 0.96229(18) 0.0236(5) Uani 1 1 d . .
H3 H -0.3334 0.4771 0.9432 0.028 Uiso 1 1 calc R U
C2 C -0.0422(3) 0.4341(2) 0.89243(18) 0.0224(5) Uani 1 1 d . .
C11 C 0.0890(3) 0.2451(2) 1.01891(18) 0.0231(5) Uani 1 1 d . .
H11 H 0.1945 0.1851 1.0384 0.028 Uiso 1 1 calc R U
C10 C -0.0895(3) 0.2341(2) 1.08823(18) 0.0214(5) Uani 1 1 d . .
C23 C 0.3058(3) 0.46858(19) 0.74141(18) 0.0223(5) Uani 1 1 d . .
C14 C 0.4628(3) 0.2745(2) 0.84758(18) 0.0228(5) Uani 1 1 d . .
H14 H 0.4602 0.2034 0.9122 0.027 Uiso 1 1 calc R U
C5 C -0.4290(3) 0.2820(2) 1.14472(19) 0.0239(5) Uani 1 1 d . .
H5A H -0.5375 0.2847 1.1052 0.029 Uiso 1 1 calc R U
H5B H -0.4666 0.3396 1.1988 0.029 Uiso 1 1 calc R U
C4 C -0.2498(3) 0.3195(2) 1.05733(18) 0.0219(5) Uani 1 1 d . .
C1 C -0.0130(3) 0.5388(2) 0.79346(19) 0.0259(5) Uani 1 1 d . .
H1 H -0.1208 0.5991 0.7792 0.031 Uiso 1 1 calc R U
C22 C 0.4768(3) 0.4856(2) 0.65804(19) 0.0259(5) Uani 1 1 d . .
H22 H 0.4831 0.5579 0.5944 0.031 Uiso 1 1 calc R U
C15 C 0.6268(3) 0.2911(2) 0.76480(19) 0.0237(5) Uani 1 1 d . .
C9 C -0.1518(3) 0.1417(2) 1.20057(19) 0.0255(5) Uani 1 1 d . .
H9A H -0.1227 0.1686 1.2666 0.031 Uiso 1 1 calc R U
H9B H -0.0865 0.0553 1.1991 0.031 Uiso 1 1 calc R U
C16 C 0.8162(3) 0.2090(2) 0.75452(18) 0.0254(5) Uani 1 1 d . .
H16A H 0.7960 0.1175 0.7766 0.030 Uiso 1 1 calc R U
H16B H 0.8981 0.2250 0.8045 0.030 Uiso 1 1 calc R U
C21 C 0.6341(3) 0.3974(2) 0.66905(19) 0.0254(5) Uani 1 1 d . .
C20 C 0.8295(3) 0.3913(2) 0.5915(2) 0.0284(5) Uani 1 1 d . .
H20A H 0.9138 0.4465 0.6068 0.034 Uiso 1 1 calc R U
H20B H 0.8183 0.4178 0.5084 0.034 Uiso 1 1 calc R U
C17 C 0.9084(3) 0.2501(2) 0.62382(19) 0.0284(5) Uani 1 1 d . .
C6 C -0.3726(3) 0.1442(2) 1.21053(19) 0.0258(5) Uani 1 1 d . .
C8 C -0.4093(3) 0.0492(2) 1.1465(2) 0.0328(6) Uani 1 1 d . .
H8A H -0.3635 -0.0372 1.1849 0.049 Uiso 1 1 calc R U
H8B H -0.3405 0.0696 1.0657 0.049 Uiso 1 1 calc R U
H8C H -0.5477 0.0541 1.1477 0.049 Uiso 1 1 calc R U
C18 C 0.8343(4) 0.1747(2) 0.5554(2) 0.0385(6) Uani 1 1 d . .
H18A H 0.6932 0.1847 0.5713 0.058 Uiso 1 1 calc R U
H18B H 0.8807 0.0844 0.5788 0.058 Uiso 1 1 calc R U
H18C H 0.8815 0.2064 0.4721 0.058 Uiso 1 1 calc R U
C7 C -0.4813(3) 0.1157(3) 1.3360(2) 0.0377(6) Uani 1 1 d . .
H7A H -0.6199 0.1245 1.3369 0.057 Uiso 1 1 calc R U
H7B H -0.4530 0.1756 1.3766 0.057 Uiso 1 1 calc R U
H7C H -0.4407 0.0285 1.3753 0.057 Uiso 1 1 calc R U
C19 C 1.1283(3) 0.2332(2) 0.6022(2) 0.0380(6) Uani 1 1 d . .
H19A H 1.1787 0.2670 0.5196 0.057 Uiso 1 1 calc R U
H19B H 1.1732 0.1425 0.6240 0.057 Uiso 1 1 calc R U
H19C H 1.1740 0.2793 0.6490 0.057 Uiso 1 1 calc R U

loop_
_atom_site_aniso_label
_atom_site_aniso_U_11
_atom_site_aniso_U_22
_atom_site_aniso_U_33
_atom_site_aniso_U_23
_atom_site_aniso_U_13
_atom_site_aniso_U_12
N1 0.0302(10) 0.0254(10) 0.0306(11) -0.0075(9) -0.0067(8) -0.0001(8)
C12 0.0228(10) 0.0233(11) 0.0203(11) -0.0100(9) -0.0011(8) -0.0074(8)
C13 0.0238(11) 0.0217(11) 0.0217(11) -0.0081(9) -0.0023(8) -0.0055(8)
C3 0.0244(11) 0.0209(11) 0.0273(12) -0.0081(9) -0.0073(9) -0.0002(8)
C2 0.0261(11) 0.0221(11) 0.0220(11) -0.0085(9) -0.0052(8) -0.0049(9)
C11 0.0210(10) 0.0239(12) 0.0254(12) -0.0079(10) -0.0032(8) -0.0028(8)
C10 0.0214(10) 0.0221(11) 0.0223(11) -0.0075(9) -0.0031(8) -0.0050(8)
C23 0.0284(11) 0.0193(11) 0.0208(11) -0.0066(9) -0.0029(8) -0.0064(9)
C14 0.0231(10) 0.0223(11) 0.0247(12) -0.0060(9) -0.0053(8) -0.0059(8)
C5 0.0201(10) 0.0229(11) 0.0295(12) -0.0083(10) -0.0023(9) -0.0042(8)
C4 0.0213(10) 0.0215(11) 0.0247(12) -0.0088(9) -0.0022(8) -0.0048(8)
C1 0.0279(11) 0.0220(11) 0.0290(12) -0.0085(10) -0.0056(9) -0.0010(9)
C22 0.0308(12) 0.0233(12) 0.0232(12) -0.0046(9) -0.0018(9) -0.0080(9)
C15 0.0235(11) 0.0260(12) 0.0246(12) -0.0097(10) -0.0039(8) -0.0060(9)
C9 0.0204(10) 0.0269(12) 0.0264(12) -0.0031(10) -0.0017(9) -0.0029(9)
C16 0.0198(10) 0.0305(12) 0.0260(12) -0.0081(10) -0.0005(8) -0.0059(9)
C21 0.0256(11) 0.0271(12) 0.0245(12) -0.0072(10) -0.0018(9) -0.0084(9)
C20 0.0251(11) 0.0321(13) 0.0283(12) -0.0075(10) 0.0007(9) -0.0113(9)
C17 0.0228(11) 0.0336(13) 0.0284(13) -0.0092(10) 0.0008(9) -0.0061(9)
C6 0.0205(10) 0.0252(12) 0.0309(13) -0.0063(10) -0.0021(9) -0.0037(9)
C8 0.0306(12) 0.0237(12) 0.0456(15) -0.0062(11) -0.0117(11) -0.0037(9)
C18 0.0428(14) 0.0409(15) 0.0341(14) -0.0163(12) 0.0012(11) -0.0103(11)
C7 0.0271(12) 0.0422(15) 0.0365(15) -0.0052(12) 0.0062(10) -0.0058(10)
C19 0.0260(12) 0.0424(15) 0.0414(15) -0.0098(12) 0.0032(10) -0.0040(10)

loop_
_atom_type_symbol
_atom_type_description
_atom_type_scat_dispersion_real
_atom_type_scat_dispersion_imag
_atom_type_scat_source
C C 0.0033 0.0016 'International Tables Vol C Tables 4.2.6.8 and 6.1.1.4'
H H 0.0000 0.0000 'International Tables Vol C Tables 4.2.6.8 and 6.1.1.4'
N N 0.0061 0.0033 'International Tables Vol C Tables 4.2.6.8 and 6.1.1.4'

loop_
_geom_angle_atom_site_label_1
_geom_angle_atom_site_label_2
_geom_angle_atom_site_label_3
_geom_angle
C1 N1 C23 117.56(19)
C2 C12 C11 118.76(18)
C2 C12 C13 117.19(19)
C11 C12 C13 124.04(19)
C14 C13 C23 118.95(18)
C14 C13 C12 123.0(2)
C23 C13 C12 118.00(19)
C4 C3 C2 119.80(19)
C3 C2 C12 120.3(2)
C3 C2 C1 120.86(19)
C12 C2 C1 118.83(19)
C10 C11 C12 120.11(19)
C11 C10 C4 120.5(2)
C11 C10 C9 130.00(19)
C4 C10 C9 109.52(17)
N1 C23 C22 116.90(19)
N1 C23 C13 123.10(18)
C22 C23 C13 119.98(19)
C15 C14 C13 120.4(2)
C4 C5 C6 104.55(16)
C3 C4 C10 120.38(19)
C3 C4 C5 130.08(18)
C10 C4 C5 109.52(18)
N1 C1 C2 125.2(2)
C21 C22 C23 119.8(2)
C14 C15 C21 120.53(19)
C14 C15 C16 130.0(2)
C21 C15 C16 109.42(18)
C10 C9 C6 104.44(17)
C15 C16 C17 103.75(18)
C22 C21 C15 120.35(19)
C22 C21 C20 130.2(2)
C15 C21 C20 109.41(18)
C21 C20 C17 103.94(17)
C18 C17 C19 110.23(19)
C18 C17 C20 109.90(19)
C19 C17 C20 111.75(19)
C18 C17 C16 109.17(18)
C19 C17 C16 112.92(19)
C20 C17 C16 102.61(17)
C7 C6 C8 110.48(19)
C7 C6 C5 111.65(18)
C8 C6 C5 109.94(18)
C7 C6 C9 113.15(18)
C8 C6 C9 108.76(17)
C5 C6 C9 102.56(16)

loop_
_geom_bond_atom_site_label_1
_geom_bond_atom_site_label_2
_geom_bond_distance
N1 C1 1.293(3)
N1 C23 1.393(3)
C12 C2 1.410(3)
C12 C11 1.413(3)
C12 C13 1.453(3)
C13 C14 1.406(3)
C13 C23 1.417(3)
C3 C4 1.363(3)
C3 C2 1.409(3)
C2 C1 1.431(3)
C11 C10 1.370(3)
C10 C4 1.417(3)
C10 C9 1.495(3)
C23 C22 1.409(3)
C14 C15 1.369(3)
C5 C4 1.510(3)
C5 C6 1.551(3)
C22 C21 1.372(3)
C15 C21 1.413(3)
C15 C16 1.507(3)
C9 C6 1.554(3)
C16 C17 1.554(3)
C21 C20 1.508(3)
C20 C17 1.540(3)
C17 C18 1.524(3)
C17 C19 1.528(3)
C6 C7 1.526(3)
C6 C8 1.528(3)
